data_2219906
loop_
_publ_author_name
'Li, Jin Min'

_publ_section_title
;
 Dichlorido[2,2'-(oxydimethylene)dipyridine]zinc(II)
;
_journal_coeditor_code IS2347
_journal_issue 11
_journal_name_full 'Acta Crystallographica Section E'
_journal_page_first m1468
_journal_paper_doi 10.1107/S1600536808034600
_journal_volume 64
_journal_year 2008
_chemical_formula_iupac '[Zn Cl2 (C12 H12 N2 O)]'
_chemical_formula_moiety 'C12 H12 Cl2 N2 O Zn'
_chemical_formula_sum 'C12 H12 Cl2 N2 O Zn'
_chemical_formula_weight 336.51
_chemical_name_systematic
;
Dichlorido[2,2'-(oxydimethylene)dipyridine]zinc(II)
;
_space_group_IT_number 14
_symmetry_cell_setting monoclinic
_symmetry_space_group_name_Hall '-P 2ybc'
_symmetry_space_group_name_H-M 'P 1 21/c 1'
_atom_sites_solution_hydrogens geom
_atom_sites_solution_primary direct
_atom_sites_solution_secondary difmap
_audit_creation_method SHELXL-97
_cell_angle_alpha 90.00
_cell_angle_beta 121.180(11)
_cell_angle_gamma 90.00
_cell_formula_units_Z 4
_cell_length_a 8.0874(12)
_cell_length_b 12.5013(18)
_cell_length_c 15.6210(16)
_cell_measurement_reflns_used 3915
_cell_measurement_temperature 298(2)
_cell_measurement_theta_max 28.054
_cell_measurement_theta_min 2.944
_cell_volume 1351.2(3)
_computing_cell_refinement 'SAINT (Bruker, 1997)'
_computing_data_collection 'SMART (Bruker, 1997)'
_computing_data_reduction 'SAINT (Bruker, 1997)'
_computing_molecular_graphics 'SHELXTL (Sheldrick, 2008)'
_computing_publication_material 'SHELXTL (Sheldrick, 2008)'
_computing_structure_refinement 'SHELXL97 (Sheldrick, 2008)'
_computing_structure_solution 'SHELXS97  (Sheldrick, 2008)'
_diffrn_ambient_temperature 298(2)
_diffrn_measured_fraction_theta_full 0.999
_diffrn_measured_fraction_theta_max 0.999
_diffrn_measurement_device_type 'Bruker SMART APEX CCD'
_diffrn_measurement_method '\f and \w'
_diffrn_radiation_monochromator graphite
_diffrn_radiation_source 'fine-focus sealed tube'
_diffrn_radiation_type MoK\a
_diffrn_radiation_wavelength 0.71073
_diffrn_reflns_av_R_equivalents 0.0241
_diffrn_reflns_av_sigmaI/netI 0.0275
_diffrn_reflns_limit_h_max 9
_diffrn_reflns_limit_h_min -8
_diffrn_reflns_limit_k_max 8
_diffrn_reflns_limit_k_min -14
_diffrn_reflns_limit_l_max 18
_diffrn_reflns_limit_l_min -17
_diffrn_reflns_number 5529
_diffrn_reflns_theta_full 25.02
_diffrn_reflns_theta_max 25.02
_diffrn_reflns_theta_min 2.23
_exptl_absorpt_coefficient_mu 2.200
_exptl_absorpt_correction_T_max 0.751
_exptl_absorpt_correction_T_min 0.466
_exptl_absorpt_correction_type multi-scan
_exptl_absorpt_process_details '(<i>SADABS</i>; Sheldrick, 1996)'
_exptl_crystal_colour colorless
_exptl_crystal_density_diffrn 1.654
_exptl_crystal_density_method 'not measured'
_exptl_crystal_description block
_exptl_crystal_F_000 680
_exptl_crystal_size_max 0.40
_exptl_crystal_size_mid 0.32
_exptl_crystal_size_min 0.13
_refine_diff_density_max 0.514
_refine_diff_density_min -0.353
_refine_ls_extinction_method none
_refine_ls_goodness_of_fit_ref 1.051
_refine_ls_hydrogen_treatment constr
_refine_ls_matrix_type full
_refine_ls_number_parameters 163
_refine_ls_number_reflns 2388
_refine_ls_number_restraints 0
_refine_ls_restrained_S_all 1.051
_refine_ls_R_factor_all 0.0294
_refine_ls_R_factor_gt 0.0261
_refine_ls_shift/su_max 0.001
_refine_ls_shift/su_mean 0.000
_refine_ls_structure_factor_coef Fsqd
_refine_ls_weighting_details 'calc w=1/[\s^2^(Fo^2^)+(0.0373P)^2^+0.2883P] where P=(Fo^2^+2Fc^2^)/3'
_refine_ls_weighting_scheme calc
_refine_ls_wR_factor_gt 0.0669
_refine_ls_wR_factor_ref 0.0685
_reflns_number_gt 2158
_reflns_number_total 2388
_reflns_threshold_expression I>2\s(I)
_cod_data_source_file is2347.cif
_cod_data_source_block I
_cod_depositor_comments
;
The following automatic conversions were performed:
'_symmetry_cell_setting' value 'Monoclinic' changed to 'monoclinic'
according to '/home/saulius/struct/CIF-dictionaries/cif_core.dic'
dictionary named 'cif_core.dic' version 2.4.1 from
2010-06-29.

'_geom_bond_publ_flag' value 'Y' changed to 'y' according to
'/home/saulius/struct/CIF-dictionaries/cif_core.dic' dictionary named
'cif_core.dic' version 2.4.1 from 2010-06-29 (5 times).

Automatic conversion script
Id: cif_fix_enum 1527 2010-12-29 10:47:43Z saulius 

The following automatic conversions were performed:

'_symmetry_cell_setting' value 'Monoclinic' changed to 'monoclinic'
according to /home/saulius/struct/CIF-dictionaries/cif_core.dic
dictionary named 'cif_core.dic' version 2.4.1 from
2010-06-29.

'_geom_bond_publ_flag' value 'Y' changed to 'y'
according to /home/saulius/struct/CIF-dictionaries/cif_core.dic
dictionary named 'cif_core.dic' version 2.4.1 from 2010-06-29 (5
times).

Automatic conversion script
Id: cif_fix_values 1715 2011-07-08 13:25:40Z adriana 
;
_cod_original_sg_symbol_H-M 'P 21/c'
_cod_database_code 2219906
_cod_database_fobs_code 2219906

loop_
_symmetry_equiv_pos_as_xyz
'x, y, z'
'-x, y+1/2, -z+1/2'
'-x, -y, -z'
'x, -y-1/2, z-1/2'

loop_
_atom_site_type_symbol
_atom_site_label
_atom_site_fract_x
_atom_site_fract_y
_atom_site_fract_z
_atom_site_U_iso_or_equiv
_atom_site_adp_type
_atom_site_calc_flag
_atom_site_refinement_flags
_atom_site_occupancy
C C1 0.4107(3) 0.83139(18) -0.04103(18) 0.0431(5) Uani d . 1
C C2 0.2717(3) 0.9110(2) -0.0806(2) 0.0609(7) Uani d . 1
H H2 0.2077 0.9271 -0.1485 0.073 Uiso calc R 1
C C3 0.4597(4) 0.8595(2) 0.1155(2) 0.0560(6) Uani d . 1
H H3 0.5236 0.8417 0.1831 0.067 Uiso calc R 1
C C4 0.3238(4) 0.9395(2) 0.0809(3) 0.0687(8) Uani d . 1
H H4 0.2964 0.9752 0.1243 0.082 Uiso calc R 1
C C5 0.2299(4) 0.9658(2) -0.0178(3) 0.0698(8) Uani d . 1
H H5 0.1384 1.0203 -0.0425 0.084 Uiso calc R 1
C C6 0.4609(3) 0.7685(2) -0.10595(18) 0.0503(6) Uani d . 1
H H6A 0.3458 0.7537 -0.1702 0.060 Uiso calc R 1
H H6B 0.5515 0.8079 -0.1171 0.060 Uiso calc R 1
C C7 0.6087(3) 0.59950(19) -0.09923(16) 0.0460(5) Uani d . 1
H H7A 0.6875 0.6357 -0.1205 0.055 Uiso calc R 1
H H7B 0.4990 0.5673 -0.1575 0.055 Uiso calc R 1
C C8 0.7246(3) 0.51540(18) -0.02358(16) 0.0397(5) Uani d . 1
C C9 0.7807(3) 0.4226(2) -0.05024(19) 0.0495(6) Uani d . 1
H H9 0.7444 0.4107 -0.1165 0.059 Uiso calc R 1
C C10 0.8902(4) 0.3486(2) 0.0219(2) 0.0537(6) Uani d . 1
H H10 0.9305 0.2863 0.0054 0.064 Uiso calc R 1
C C11 0.9394(3) 0.36760(19) 0.1189(2) 0.0508(6) Uani d . 1
H H11 1.0125 0.3182 0.1690 0.061 Uiso calc R 1
C C12 0.8788(3) 0.46096(18) 0.14068(18) 0.0456(5) Uani d . 1
H H12 0.9123 0.4736 0.2064 0.055 Uiso calc R 1
Cl Cl1 0.71768(8) 0.63978(5) 0.25220(4) 0.04925(16) Uani d . 1
Cl Cl2 0.98849(8) 0.77735(5) 0.14453(5) 0.05218(16) Uani d . 1
N N1 0.5035(3) 0.80611(14) 0.05554(14) 0.0426(4) Uani d . 1
N N2 0.7730(2) 0.53478(14) 0.07069(13) 0.0386(4) Uani d . 1
O O1 0.5448(3) 0.67253(13) -0.05431(12) 0.0539(4) Uani d . 1
Zn Zn1 0.71979(3) 0.686250(19) 0.111610(17) 0.03705(11) Uani d . 1

loop_
_atom_site_aniso_label
_atom_site_aniso_U_11
_atom_site_aniso_U_22
_atom_site_aniso_U_33
_atom_site_aniso_U_12
_atom_site_aniso_U_13
_atom_site_aniso_U_23
C1 0.0374(11) 0.0391(12) 0.0482(14) -0.0003(9) 0.0189(10) 0.0079(10)
C2 0.0492(14) 0.0550(15) 0.0680(17) 0.0116(12) 0.0229(13) 0.0196(14)
C3 0.0644(15) 0.0483(14) 0.0592(16) 0.0069(12) 0.0346(13) -0.0003(12)
C4 0.0747(18) 0.0504(16) 0.094(2) 0.0070(14) 0.0533(18) -0.0080(16)
C5 0.0595(16) 0.0487(15) 0.104(2) 0.0156(13) 0.0439(17) 0.0120(16)
C6 0.0497(13) 0.0538(14) 0.0417(13) 0.0048(11) 0.0196(10) 0.0125(11)
C7 0.0496(12) 0.0524(14) 0.0371(12) -0.0020(11) 0.0232(10) -0.0055(11)
C8 0.0393(11) 0.0425(12) 0.0393(12) -0.0079(9) 0.0217(9) -0.0068(10)
C9 0.0547(13) 0.0495(14) 0.0519(14) -0.0101(11) 0.0329(12) -0.0153(12)
C10 0.0568(14) 0.0395(12) 0.0784(19) -0.0017(11) 0.0444(14) -0.0067(13)
C11 0.0491(13) 0.0425(13) 0.0603(16) 0.0047(10) 0.0281(12) 0.0069(11)
C12 0.0471(12) 0.0437(13) 0.0430(13) 0.0021(10) 0.0213(10) 0.0012(10)
Cl1 0.0624(3) 0.0501(3) 0.0403(3) -0.0039(3) 0.0301(3) 0.0019(3)
Cl2 0.0507(3) 0.0541(3) 0.0561(4) -0.0081(3) 0.0307(3) -0.0034(3)
N1 0.0420(10) 0.0387(10) 0.0445(11) 0.0025(8) 0.0206(9) 0.0011(8)
N2 0.0419(9) 0.0362(9) 0.0380(10) -0.0004(7) 0.0208(8) -0.0025(8)
O1 0.0673(10) 0.0512(10) 0.0332(9) 0.0166(8) 0.0190(8) 0.0023(7)
Zn1 0.04082(16) 0.03641(17) 0.03043(17) 0.00126(10) 0.01599(12) -0.00073(10)

loop_
_atom_type_symbol
_atom_type_description
_atom_type_scat_dispersion_real
_atom_type_scat_dispersion_imag
_atom_type_scat_source
C C 0.0033 0.0016 'International Tables Vol C Tables 4.2.6.8 and 6.1.1.4'
H H 0.0000 0.0000 'International Tables Vol C Tables 4.2.6.8 and 6.1.1.4'
N N 0.0061 0.0033 'International Tables Vol C Tables 4.2.6.8 and 6.1.1.4'
O O 0.0106 0.0060 'International Tables Vol C Tables 4.2.6.8 and 6.1.1.4'
Zn Zn 0.2839 1.4301 'International Tables Vol C Tables 4.2.6.8 and 6.1.1.4'
Cl Cl 0.1484 0.1585 'International Tables Vol C Tables 4.2.6.8 and 6.1.1.4'

loop_
_geom_angle_atom_site_label_1
_geom_angle_atom_site_label_2
_geom_angle_atom_site_label_3
_geom_angle
_geom_angle_publ_flag
N1 C1 C2 121.9(2) ?
N1 C1 C6 116.90(19) ?
C2 C1 C6 121.2(2) ?
C5 C2 C1 118.8(3) ?
C5 C2 H2 120.6 ?
C1 C2 H2 120.6 ?
N1 C3 C4 122.4(3) ?
N1 C3 H3 118.8 ?
C4 C3 H3 118.8 ?
C5 C4 C3 119.1(3) ?
C5 C4 H4 120.5 ?
C3 C4 H4 120.5 ?
C4 C5 C2 119.3(2) ?
C4 C5 H5 120.4 ?
C2 C5 H5 120.4 ?
O1 C6 C1 106.18(18) ?
O1 C6 H6A 110.5 ?
C1 C6 H6A 110.5 ?
O1 C6 H6B 110.5 ?
C1 C6 H6B 110.5 ?
H6A C6 H6B 108.7 ?
O1 C7 C8 107.76(17) ?
O1 C7 H7A 110.2 ?
C8 C7 H7A 110.2 ?
O1 C7 H7B 110.2 ?
C8 C7 H7B 110.2 ?
H7A C7 H7B 108.5 ?
N2 C8 C9 121.9(2) ?
N2 C8 C7 116.73(19) ?
C9 C8 C7 121.4(2) ?
C10 C9 C8 119.4(2) ?
C10 C9 H9 120.3 ?
C8 C9 H9 120.3 ?
C9 C10 C11 119.0(2) ?
C9 C10 H10 120.5 ?
C11 C10 H10 120.5 ?
C10 C11 C12 118.9(2) ?
C10 C11 H11 120.5 ?
C12 C11 H11 120.5 ?
N2 C12 C11 122.6(2) ?
N2 C12 H12 118.7 ?
C11 C12 H12 118.7 ?
C1 N1 C3 118.5(2) ?
C1 N1 Zn1 119.86(15) ?
C3 N1 Zn1 121.64(17) ?
C8 N2 C12 118.13(19) ?
C8 N2 Zn1 120.46(14) ?
C12 N2 Zn1 120.81(15) ?
C7 O1 C6 117.43(18) ?
C7 O1 Zn1 117.11(13) ?
C6 O1 Zn1 115.38(14) ?
N2 Zn1 N1 139.71(7) n
N2 Zn1 O1 71.63(6) n
N1 Zn1 O1 71.44(7) n
N2 Zn1 Cl2 101.41(5) n
N1 Zn1 Cl2 103.18(5) n
O1 Zn1 Cl2 105.09(5) n
N2 Zn1 Cl1 99.63(5) n
N1 Zn1 Cl1 99.33(6) n
O1 Zn1 Cl1 141.69(5) n
Cl2 Zn1 Cl1 113.22(3) n

loop_
_geom_bond_atom_site_label_1
_geom_bond_atom_site_label_2
_geom_bond_distance
_geom_bond_publ_flag
C1 N1 1.329(3) ?
C1 C2 1.384(3) ?
C1 C6 1.496(3) ?
C2 C5 1.375(4) ?
C2 H2 0.9300 ?
C3 N1 1.339(3) ?
C3 C4 1.373(4) ?
C3 H3 0.9300 ?
C4 C5 1.360(4) ?
C4 H4 0.9300 ?
C5 H5 0.9300 ?
C6 O1 1.409(3) ?
C6 H6A 0.9700 ?
C6 H6B 0.9700 ?
C7 O1 1.403(3) ?
C7 C8 1.494(3) ?
C7 H7A 0.9700 ?
C7 H7B 0.9700 ?
C8 N2 1.336(3) ?
C8 C9 1.386(3) ?
C9 C10 1.370(4) ?
C9 H9 0.9300 ?
C10 C11 1.373(4) ?
C10 H10 0.9300 ?
C11 C12 1.375(3) ?
C11 H11 0.9300 ?
C12 N2 1.346(3) ?
C12 H12 0.9300 ?
Cl1 Zn1 2.2803(6) y
Cl2 Zn1 2.2642(7) y
N1 Zn1 2.1178(18) y
N2 Zn1 2.1128(18) y
O1 Zn1 2.2252(16) y

loop_
_geom_torsion_atom_site_label_1
_geom_torsion_atom_site_label_2
_geom_torsion_atom_site_label_3
_geom_torsion_atom_site_label_4
_geom_torsion
N1 C1 C2 C5 0.5(4)
C6 C1 C2 C5 179.5(2)
N1 C3 C4 C5 0.0(4)
C3 C4 C5 C2 0.7(4)
C1 C2 C5 C4 -0.9(4)
N1 C1 C6 O1 20.9(3)
C2 C1 C6 O1 -158.1(2)
O1 C7 C8 N2 -11.5(3)
O1 C7 C8 C9 169.19(19)
N2 C8 C9 C10 -0.5(3)
C7 C8 C9 C10 178.7(2)
C8 C9 C10 C11 0.9(3)
C9 C10 C11 C12 -0.6(3)
C10 C11 C12 N2 -0.1(4)
C2 C1 N1 C3 0.2(3)
C6 C1 N1 C3 -178.8(2)
C2 C1 N1 Zn1 -178.39(17)
C6 C1 N1 Zn1 2.6(3)
C4 C3 N1 C1 -0.5(4)
C4 C3 N1 Zn1 178.1(2)
C9 C8 N2 C12 -0.2(3)
C7 C8 N2 C12 -179.44(19)
C9 C8 N2 Zn1 171.03(15)
C7 C8 N2 Zn1 -8.2(2)
C11 C12 N2 C8 0.5(3)
C11 C12 N2 Zn1 -170.71(17)
C8 C7 O1 C6 169.28(19)
C8 C7 O1 Zn1 25.3(2)
C1 C6 O1 C7 -178.79(18)
C1 C6 O1 Zn1 -34.2(2)
C8 N2 Zn1 N1 40.8(2)
C12 N2 Zn1 N1 -148.24(15)
C8 N2 Zn1 O1 16.36(15)
C12 N2 Zn1 O1 -172.68(17)
C8 N2 Zn1 Cl2 -85.92(15)
C12 N2 Zn1 Cl2 85.04(16)
C8 N2 Zn1 Cl1 157.83(14)
C12 N2 Zn1 Cl1 -31.21(16)
C1 N1 Zn1 N2 -40.5(2)
C3 N1 Zn1 N2 140.93(17)
C1 N1 Zn1 O1 -16.06(16)
C3 N1 Zn1 O1 165.40(19)
C1 N1 Zn1 Cl2 85.67(16)
C3 N1 Zn1 Cl2 -92.87(18)
C1 N1 Zn1 Cl1 -157.66(16)
C3 N1 Zn1 Cl1 23.80(18)
C7 O1 Zn1 N2 -23.24(15)
C6 O1 Zn1 N2 -167.91(17)
C7 O1 Zn1 N1 173.15(17)
C6 O1 Zn1 N1 28.48(15)
C7 O1 Zn1 Cl2 74.03(16)
C6 O1 Zn1 Cl2 -70.65(16)
C7 O1 Zn1 Cl1 -105.42(16)
C6 O1 Zn1 Cl1 109.91(15)
